data_1563668
loop_
_publ_author_name
'Cui, Haiyan'
'Hu, Zhaobo'
'Chen, Chao'
'Ruan, Huapeng'
'Fang, Yong'
'Zhang, Li'
'Zhao, Yue'
'Tan, Gengwen'
'Song, You'
'Wang, Xinping'

_publ_section_title
;
 A high-spin diradical dianion and its bridged chemically switchable
 single-molecule magnet
;
_journal_name_full 'Chemical Science'
_journal_paper_doi 10.1039/D1SC01932E
_journal_year 2021
_chemical_formula_moiety 'C82 H104 Fe2 N4 O4'
_chemical_formula_sum 'C82 H104 Fe2 N4 O4'
_chemical_formula_weight 1321.39
_space_group_crystal_system monoclinic
_space_group_IT_number 14
_space_group_name_Hall '-P 2yn'
_space_group_name_H-M_alt 'P 1 21/n 1'
_atom_sites_solution_hydrogens geom
_audit_creation_method SHELXL-2018/3
_audit_update_record
;
2020-04-22 deposited with the CCDC.	2021-06-22 downloaded from the CCDC.
;
_cell_angle_alpha 90
_cell_angle_beta 100.993(2)
_cell_angle_gamma 90
_cell_formula_units_Z 2
_cell_length_a 12.9263(5)
_cell_length_b 18.6784(6)
_cell_length_c 19.8163(7)
_cell_measurement_reflns_used 9498
_cell_measurement_temperature 193(2)
_cell_measurement_theta_max 52.60
_cell_measurement_theta_min 2.85
_cell_volume 4696.7(3)
_computing_cell_refinement 'Bruker SAINT'
_computing_data_collection 'Bruker APEX2'
_computing_data_reduction 'Bruker SAINT'
_computing_structure_refinement 'SHELXL-2018/3 (Sheldrick, 2018)'
_computing_structure_solution 'SHELXT 2014/5 (Sheldrick, 2014)'
_diffrn_ambient_temperature 193(2)
_diffrn_measured_fraction_theta_full 0.997
_diffrn_measured_fraction_theta_max 0.997
_diffrn_measurement_device_type 'Bruker APEX-II CCD'
_diffrn_measurement_method '\f and \w scans'
_diffrn_radiation_type GaK\a
_diffrn_radiation_wavelength 1.34139
_diffrn_reflns_av_R_equivalents 0.0522
_diffrn_reflns_av_unetI/netI 0.0490
_diffrn_reflns_Laue_measured_fraction_full 0.997
_diffrn_reflns_Laue_measured_fraction_max 0.997
_diffrn_reflns_limit_h_max 13
_diffrn_reflns_limit_h_min -15
_diffrn_reflns_limit_k_max 22
_diffrn_reflns_limit_k_min -20
_diffrn_reflns_limit_l_max 20
_diffrn_reflns_limit_l_min -23
_diffrn_reflns_number 33952
_diffrn_reflns_point_group_measured_fraction_full 0.997
_diffrn_reflns_point_group_measured_fraction_max 0.997
_diffrn_reflns_theta_full 53.000
_diffrn_reflns_theta_max 53.000
_diffrn_reflns_theta_min 2.853
_exptl_absorpt_coefficient_mu 1.910
_exptl_absorpt_correction_T_max 0.1614
_exptl_absorpt_correction_T_min 0.0989
_exptl_absorpt_correction_type multi-scan
_exptl_crystal_colour Black
_exptl_crystal_density_diffrn 0.934
_exptl_crystal_description Prism
_exptl_crystal_F_000 1416
_exptl_crystal_size_max 0.120
_exptl_crystal_size_mid 0.110
_exptl_crystal_size_min 0.080
_refine_diff_density_max 0.309
_refine_diff_density_min -0.339
_refine_diff_density_rms 0.052
_refine_ls_extinction_method none
_refine_ls_goodness_of_fit_ref 1.049
_refine_ls_hydrogen_treatment constr
_refine_ls_matrix_type full
_refine_ls_number_parameters 428
_refine_ls_number_reflns 8279
_refine_ls_number_restraints 0
_refine_ls_restrained_S_all 1.049
_refine_ls_R_factor_all 0.0739
_refine_ls_R_factor_gt 0.0488
_refine_ls_shift/su_max 0.022
_refine_ls_shift/su_mean 0.000
_refine_ls_structure_factor_coef Fsqd
_refine_ls_weighting_details 'w=1/[\s^2^(Fo^2^)+(0.0947P)^2^+1.2521P] where P=(Fo^2^+2Fc^2^)/3'
_refine_ls_weighting_scheme calc
_refine_ls_wR_factor_gt 0.1544
_refine_ls_wR_factor_ref 0.1686
_reflns_Friedel_coverage 0.000
_reflns_number_gt 5827
_reflns_number_total 8279
_reflns_threshold_expression 'I > 2\s(I)'
_cod_data_source_file d1sc01932e2.cif
_cod_data_source_block 2
_cod_original_sg_symbol_H-M 'P 21/n'
_cod_database_code 1563668
_shelx_shelxl_version_number 2018/3
_shelx_space_group_comment
;
The symmetry employed for this shelxl refinement is uniquely defined
by the following loop, which should always be used as a source of
symmetry information in preference to the above space-group names.
They are only intended as comments.
;
_shelx_estimated_absorpt_t_min 0.803
_shelx_estimated_absorpt_t_max 0.862

loop_
_space_group_symop_operation_xyz
'x, y, z'
'-x+1/2, y+1/2, -z+1/2'
'-x, -y, -z'
'x-1/2, -y-1/2, z-1/2'

loop_
_atom_site_label
_atom_site_type_symbol
_atom_site_fract_x
_atom_site_fract_y
_atom_site_fract_z
_atom_site_U_iso_or_equiv
_atom_site_adp_type
_atom_site_occupancy
_atom_site_site_symmetry_order
_atom_site_calc_flag
_atom_site_refinement_flags_posn
_atom_site_refinement_flags_adp
_atom_site_refinement_flags_occupancy
_atom_site_disorder_assembly
_atom_site_disorder_group
Fe1 Fe 0.56451(3) 0.73515(2) 0.38191(2) 0.03585(15) Uani 1 1 d . . . . .
N1 N 0.64440(19) 0.76689(12) 0.31250(12) 0.0371(6) Uani 1 1 d . . . . .
N2 N 0.52581(19) 0.83227(13) 0.40660(12) 0.0371(6) Uani 1 1 d . . . . .
O1 O 0.63762(15) 0.67032(10) 0.45639(10) 0.0386(5) Uani 1 1 d . . . . .
O2 O 0.45659(15) 0.65795(10) 0.37433(9) 0.0380(5) Uani 1 1 d . . . . .
C1 C 0.4489(2) 0.49662(14) 0.47761(12) 0.0292(6) Uani 1 1 d . . . . .
C2 C 0.4137(2) 0.54843(14) 0.42682(13) 0.0306(6) Uani 1 1 d . . . . .
C3 C 0.3148(2) 0.54104(15) 0.38362(13) 0.0344(6) Uani 1 1 d . . . . .
H3 H 0.292349 0.576243 0.349355 0.041 Uiso 1 1 calc R U . . .
C4 C 0.2487(2) 0.48349(15) 0.38963(14) 0.0357(6) Uani 1 1 d . . . . .
C5 C 0.2847(2) 0.43268(15) 0.44006(13) 0.0356(6) Uani 1 1 d . . . . .
H5 H 0.240891 0.392966 0.445195 0.043 Uiso 1 1 calc R U . . .
C6 C 0.3831(2) 0.43830(14) 0.48329(13) 0.0306(6) Uani 1 1 d . . . . .
C7 C 0.4816(2) 0.60846(14) 0.42030(13) 0.0313(6) Uani 1 1 d . . . . .
C8 C 0.5813(2) 0.61512(14) 0.46486(13) 0.0323(6) Uani 1 1 d . . . . .
C9 C 0.1389(2) 0.47417(17) 0.34473(16) 0.0456(8) Uani 1 1 d . . . . .
C10 C 0.1188(3) 0.5282(2) 0.28527(19) 0.0667(11) Uani 1 1 d . . . . .
H10A H 0.049150 0.519460 0.256919 0.100 Uiso 1 1 calc R U . . .
H10B H 0.172920 0.522582 0.257083 0.100 Uiso 1 1 calc R U . . .
H10C H 0.121641 0.576897 0.303833 0.100 Uiso 1 1 calc R U . . .
C11 C 0.1286(3) 0.3984(2) 0.3147(2) 0.0720(12) Uani 1 1 d . . . . .
H11A H 0.137021 0.363404 0.352162 0.108 Uiso 1 1 calc R U . . .
H11B H 0.183252 0.390682 0.287312 0.108 Uiso 1 1 calc R U . . .
H11C H 0.058944 0.392699 0.285355 0.108 Uiso 1 1 calc R U . . .
C12 C 0.0558(3) 0.4841(3) 0.3888(2) 0.0800(13) Uani 1 1 d . . . . .
H12A H 0.066216 0.448230 0.425574 0.120 Uiso 1 1 calc R U . . .
H12B H -0.014391 0.478192 0.360229 0.120 Uiso 1 1 calc R U . . .
H12C H 0.062118 0.532137 0.408941 0.120 Uiso 1 1 calc R U . . .
C13 C 0.6925(3) 0.71077(17) 0.27938(16) 0.0444(8) Uani 1 1 d . . . . .
C14 C 0.6338(3) 0.67727(19) 0.22153(17) 0.0556(9) Uani 1 1 d . . . . .
C15 C 0.6811(4) 0.6206(2) 0.1930(2) 0.0732(12) Uani 1 1 d . . . . .
H15 H 0.643351 0.597008 0.153370 0.088 Uiso 1 1 calc R U . . .
C16 C 0.7810(4) 0.5982(2) 0.2211(2) 0.0795(14) Uani 1 1 d . . . . .
H16 H 0.810936 0.558775 0.201447 0.095 Uiso 1 1 calc R U . . .
C17 C 0.8382(4) 0.6322(2) 0.2774(2) 0.0741(12) Uani 1 1 d . . . . .
H17 H 0.908221 0.617059 0.295374 0.089 Uiso 1 1 calc R U . . .
C18 C 0.7950(3) 0.68865(19) 0.3084(2) 0.0572(9) Uani 1 1 d . . . . .
C19 C 0.5223(4) 0.7001(2) 0.19028(18) 0.0732(12) Uani 1 1 d . . . . .
H19 H 0.506343 0.744402 0.214757 0.088 Uiso 1 1 calc R U . . .
C20 C 0.5094(5) 0.7184(3) 0.1138(2) 0.1096(19) Uani 1 1 d . . . . .
H20A H 0.529027 0.676784 0.088828 0.164 Uiso 1 1 calc R U . . .
H20B H 0.555056 0.758896 0.108000 0.164 Uiso 1 1 calc R U . . .
H20C H 0.435812 0.731112 0.095587 0.164 Uiso 1 1 calc R U . . .
C21 C 0.4441(4) 0.6435(3) 0.2015(2) 0.0977(16) Uani 1 1 d . . . . .
H21A H 0.452214 0.601319 0.173526 0.147 Uiso 1 1 calc R U . . .
H21B H 0.372382 0.662365 0.188048 0.147 Uiso 1 1 calc R U . . .
H21C H 0.456885 0.629979 0.250155 0.147 Uiso 1 1 calc R U . . .
C22 C 0.8593(3) 0.7240(2) 0.3719(3) 0.0805(13) Uani 1 1 d . . . . .
H22 H 0.814747 0.762307 0.386996 0.097 Uiso 1 1 calc R U . . .
C23 C 0.8891(4) 0.6713(3) 0.4315(3) 0.0971(16) Uani 1 1 d . . . . .
H23A H 0.825139 0.648959 0.441563 0.146 Uiso 1 1 calc R U . . .
H23B H 0.925644 0.696961 0.472311 0.146 Uiso 1 1 calc R U . . .
H23C H 0.935613 0.634248 0.418897 0.146 Uiso 1 1 calc R U . . .
C24 C 0.9589(5) 0.7606(4) 0.3539(4) 0.142(3) Uani 1 1 d . . . . .
H24A H 1.004317 0.724218 0.338997 0.214 Uiso 1 1 calc R U . . .
H24B H 0.997651 0.785268 0.394668 0.214 Uiso 1 1 calc R U . . .
H24C H 0.937403 0.795350 0.316865 0.214 Uiso 1 1 calc R U . . .
C25 C 0.7166(3) 0.8531(2) 0.2392(2) 0.0679(11) Uani 1 1 d . . . . .
H25A H 0.787982 0.833218 0.250432 0.102 Uiso 1 1 calc R U . . .
H25B H 0.720544 0.905176 0.234515 0.102 Uiso 1 1 calc R U . . .
H25C H 0.679381 0.832417 0.195870 0.102 Uiso 1 1 calc R U . . .
C26 C 0.6576(2) 0.83512(17) 0.29619(16) 0.0429(7) Uani 1 1 d . . . . .
C27 C 0.6169(2) 0.89238(16) 0.32867(15) 0.0421(7) Uani 1 1 d . . . . .
H27 H 0.632909 0.938530 0.313304 0.051 Uiso 1 1 calc R U . . .
C28 C 0.5569(2) 0.89220(15) 0.37986(14) 0.0390(7) Uani 1 1 d . . . . .
C29 C 0.5234(3) 0.96364(17) 0.40308(18) 0.0554(9) Uani 1 1 d . . . . .
H29A H 0.450865 0.973719 0.379967 0.083 Uiso 1 1 calc R U . . .
H29B H 0.570309 1.000992 0.391476 0.083 Uiso 1 1 calc R U . . .
H29C H 0.527171 0.962840 0.452936 0.083 Uiso 1 1 calc R U . . .
C30 C 0.4574(3) 0.83550(16) 0.45589(15) 0.0429(7) Uani 1 1 d . . . . .
C31 C 0.5009(3) 0.82943(17) 0.52589(16) 0.0502(8) Uani 1 1 d . . . . .
C32 C 0.4307(4) 0.8309(2) 0.57262(19) 0.0682(11) Uani 1 1 d . . . . .
H32 H 0.457692 0.827432 0.620571 0.082 Uiso 1 1 calc R U . . .
C33 C 0.3245(4) 0.8374(3) 0.5495(2) 0.0829(13) Uani 1 1 d . . . . .
H33 H 0.278752 0.838924 0.581724 0.100 Uiso 1 1 calc R U . . .
C34 C 0.2833(3) 0.8416(3) 0.4810(2) 0.0783(12) Uani 1 1 d . . . . .
H34 H 0.209176 0.845092 0.466021 0.094 Uiso 1 1 calc R U . . .
C35 C 0.3487(3) 0.8408(2) 0.43250(18) 0.0568(9) Uani 1 1 d . . . . .
C36 C 0.6179(3) 0.82267(18) 0.55209(17) 0.0562(9) Uani 1 1 d . . . . .
H36 H 0.650877 0.810858 0.511745 0.067 Uiso 1 1 calc R U . . .
C37 C 0.6660(4) 0.8936(2) 0.5820(2) 0.0852(14) Uani 1 1 d . . . . .
H37A H 0.642363 0.932461 0.549482 0.128 Uiso 1 1 calc R U . . .
H37B H 0.742996 0.890295 0.590104 0.128 Uiso 1 1 calc R U . . .
H37C H 0.643225 0.903343 0.625539 0.128 Uiso 1 1 calc R U . . .
C38 C 0.6465(4) 0.7624(2) 0.6045(2) 0.0784(13) Uani 1 1 d . . . . .
H38A H 0.620384 0.774235 0.646472 0.118 Uiso 1 1 calc R U . . .
H38B H 0.723237 0.756823 0.615505 0.118 Uiso 1 1 calc R U . . .
H38C H 0.614175 0.717627 0.585209 0.118 Uiso 1 1 calc R U . . .
C39 C 0.2995(3) 0.8448(2) 0.3563(2) 0.0686(11) Uani 1 1 d . . . . .
H39 H 0.357240 0.855122 0.330588 0.082 Uiso 1 1 calc R U . . .
C40 C 0.2182(4) 0.9043(3) 0.3399(3) 0.0902(14) Uani 1 1 d . . . . .
H40A H 0.197320 0.909484 0.289970 0.135 Uiso 1 1 calc R U . . .
H40B H 0.248725 0.949429 0.359774 0.135 Uiso 1 1 calc R U . . .
H40C H 0.156200 0.892438 0.359490 0.135 Uiso 1 1 calc R U . . .
C41 C 0.2501(4) 0.7734(3) 0.3306(3) 0.0980(17) Uani 1 1 d . . . . .
H41A H 0.196989 0.760052 0.357632 0.147 Uiso 1 1 calc R U . . .
H41B H 0.304958 0.736524 0.335702 0.147 Uiso 1 1 calc R U . . .
H41C H 0.216725 0.777780 0.282093 0.147 Uiso 1 1 calc R U . . .

loop_
_atom_site_aniso_label
_atom_site_aniso_U_11
_atom_site_aniso_U_22
_atom_site_aniso_U_33
_atom_site_aniso_U_23
_atom_site_aniso_U_13
_atom_site_aniso_U_12
Fe1 0.0417(3) 0.0276(2) 0.0409(2) 0.00689(18) 0.01460(19) -0.00026(19)
N1 0.0383(14) 0.0308(13) 0.0452(13) 0.0072(11) 0.0158(11) 0.0038(11)
N2 0.0373(14) 0.0350(14) 0.0404(13) 0.0018(10) 0.0113(11) 0.0016(11)
O1 0.0377(12) 0.0318(11) 0.0459(11) 0.0068(8) 0.0067(9) -0.0057(9)
O2 0.0405(12) 0.0347(11) 0.0385(10) 0.0111(8) 0.0069(9) -0.0009(9)
C1 0.0310(15) 0.0290(14) 0.0282(13) -0.0003(11) 0.0072(11) 0.0013(12)
C2 0.0315(16) 0.0304(15) 0.0313(13) 0.0000(11) 0.0096(11) 0.0005(12)
C3 0.0368(17) 0.0314(15) 0.0338(14) 0.0012(11) 0.0035(12) 0.0001(13)
C4 0.0359(17) 0.0330(16) 0.0370(15) -0.0017(12) 0.0041(12) 0.0009(13)
C5 0.0356(17) 0.0321(15) 0.0387(15) -0.0005(12) 0.0063(13) -0.0040(13)
C6 0.0327(16) 0.0286(15) 0.0308(13) 0.0002(11) 0.0070(11) 0.0005(12)
C7 0.0341(16) 0.0293(15) 0.0314(13) 0.0029(11) 0.0088(12) 0.0008(12)
C8 0.0350(16) 0.0279(15) 0.0356(14) 0.0015(11) 0.0105(12) 0.0003(12)
C9 0.0349(18) 0.0452(18) 0.0521(18) 0.0037(14) -0.0036(14) -0.0036(14)
C10 0.057(2) 0.066(2) 0.065(2) 0.0171(19) -0.0184(18) -0.0055(19)
C11 0.071(3) 0.055(2) 0.074(2) -0.0093(19) -0.025(2) -0.011(2)
C12 0.036(2) 0.120(4) 0.082(3) 0.006(3) 0.0043(19) 0.005(2)
C13 0.050(2) 0.0394(17) 0.0495(18) 0.0089(14) 0.0250(15) 0.0043(15)
C14 0.073(3) 0.053(2) 0.0463(18) 0.0053(16) 0.0232(18) 0.0093(18)
C15 0.109(4) 0.063(3) 0.055(2) -0.0047(19) 0.032(2) 0.014(3)
C16 0.116(4) 0.056(3) 0.081(3) 0.005(2) 0.057(3) 0.034(3)
C17 0.073(3) 0.068(3) 0.092(3) 0.009(2) 0.040(2) 0.027(2)
C18 0.052(2) 0.049(2) 0.077(2) 0.0073(18) 0.0296(19) 0.0104(17)
C19 0.087(3) 0.080(3) 0.048(2) -0.0079(19) 0.002(2) 0.012(3)
C20 0.137(5) 0.120(5) 0.062(3) 0.021(3) -0.005(3) 0.019(4)
C21 0.084(3) 0.146(5) 0.057(2) -0.005(3) 0.000(2) 0.002(3)
C22 0.041(2) 0.079(3) 0.116(4) -0.016(3) 0.001(2) 0.011(2)
C23 0.068(3) 0.125(5) 0.093(3) -0.004(3) 0.005(3) 0.015(3)
C24 0.069(4) 0.142(6) 0.206(7) 0.022(5) 0.002(4) -0.032(4)
C25 0.079(3) 0.057(2) 0.080(3) 0.0211(19) 0.046(2) 0.002(2)
C26 0.0388(18) 0.0415(18) 0.0512(17) 0.0129(14) 0.0154(14) -0.0006(14)
C27 0.0446(19) 0.0291(16) 0.0532(18) 0.0117(13) 0.0111(15) -0.0031(13)
C28 0.0412(18) 0.0290(16) 0.0452(16) 0.0029(13) 0.0040(13) 0.0033(13)
C29 0.070(2) 0.0326(18) 0.064(2) -0.0002(15) 0.0135(18) 0.0051(16)
C30 0.049(2) 0.0378(17) 0.0454(17) -0.0003(13) 0.0171(14) 0.0052(14)
C31 0.062(2) 0.0438(19) 0.0469(18) -0.0037(14) 0.0165(16) 0.0053(16)
C32 0.096(3) 0.064(3) 0.051(2) -0.0040(17) 0.030(2) 0.007(2)
C33 0.081(3) 0.096(3) 0.086(3) -0.004(3) 0.053(3) 0.006(3)
C34 0.058(3) 0.101(3) 0.084(3) -0.010(2) 0.036(2) 0.001(2)
C35 0.045(2) 0.064(2) 0.066(2) -0.0071(17) 0.0215(17) 0.0034(17)
C36 0.072(3) 0.049(2) 0.0454(18) -0.0034(15) 0.0046(17) 0.0094(18)
C37 0.085(3) 0.055(3) 0.103(3) 0.000(2) -0.015(3) 0.007(2)
C38 0.108(4) 0.055(2) 0.063(2) 0.0023(19) -0.005(2) 0.018(2)
C39 0.038(2) 0.098(3) 0.068(2) -0.009(2) 0.0063(17) 0.010(2)
C40 0.063(3) 0.103(4) 0.103(3) 0.002(3) 0.010(2) 0.023(3)
C41 0.069(3) 0.105(4) 0.106(4) -0.030(3) -0.019(3) 0.019(3)

loop_
_atom_type_symbol
_atom_type_description
_atom_type_scat_dispersion_real
_atom_type_scat_dispersion_imag
_atom_type_scat_source
C C 0.0137 0.0067 'International Tables Vol C Tables 4.2.6.8 and 6.1.1.4'
H H 0.0000 0.0000 'International Tables Vol C Tables 4.2.6.8 and 6.1.1.4'
Fe Fe -0.2673 2.5550 'International Tables Vol C Tables 4.2.6.8 and 6.1.1.4'
N N 0.0241 0.0134 'International Tables Vol C Tables 4.2.6.8 and 6.1.1.4'
O O 0.0389 0.0241 'International Tables Vol C Tables 4.2.6.8 and 6.1.1.4'

loop_
_geom_angle_atom_site_label_1
_geom_angle_atom_site_label_2
_geom_angle_atom_site_label_3
_geom_angle
_geom_angle_site_symmetry_1
_geom_angle_site_symmetry_3
_geom_angle_publ_flag
N1 Fe1 N2 95.08(10) . . ?
N1 Fe1 O2 128.34(9) . . ?
N2 Fe1 O2 118.58(9) . . ?
N1 Fe1 O1 117.52(9) . . ?
N2 Fe1 O1 118.75(9) . . ?
O2 Fe1 O1 80.97(8) . . ?
C26 N1 C13 120.0(2) . . ?
C26 N1 Fe1 124.6(2) . . ?
C13 N1 Fe1 115.48(18) . . ?
C28 N2 C30 120.4(2) . . ?
C28 N2 Fe1 124.4(2) . . ?
C30 N2 Fe1 115.20(18) . . ?
C8 O1 Fe1 112.35(17) . . ?
C7 O2 Fe1 112.74(17) . . ?
C6 C1 C2 118.3(2) . . ?
C6 C1 C1 121.0(3) . 3_666 ?
C2 C1 C1 120.7(3) . 3_666 ?
C3 C2 C1 120.1(2) . . ?
C3 C2 C7 121.3(2) . . ?
C1 C2 C7 118.6(2) . . ?
C4 C3 C2 121.8(2) . . ?
C4 C3 H3 119.1 . . ?
C2 C3 H3 119.1 . . ?
C5 C4 C3 117.4(3) . . ?
C5 C4 C9 119.0(3) . . ?
C3 C4 C9 123.6(3) . . ?
C4 C5 C6 122.0(3) . . ?
C4 C5 H5 119.0 . . ?
C6 C5 H5 119.0 . . ?
C5 C6 C1 120.4(2) . . ?
C5 C6 C8 121.0(2) . 3_666 ?
C1 C6 C8 118.6(2) . 3_666 ?
O2 C7 C8 116.7(2) . . ?
O2 C7 C2 122.9(2) . . ?
C8 C7 C2 120.4(2) . . ?
O1 C8 C7 117.1(2) . . ?
O1 C8 C6 122.2(2) . 3_666 ?
C7 C8 C6 120.6(2) . 3_666 ?
C12 C9 C4 109.3(3) . . ?
C12 C9 C10 109.1(3) . . ?
C4 C9 C10 111.9(3) . . ?
C12 C9 C11 108.5(3) . . ?
C4 C9 C11 109.4(3) . . ?
C10 C9 C11 108.6(3) . . ?
C9 C10 H10A 109.5 . . ?
C9 C10 H10B 109.5 . . ?
H10A C10 H10B 109.5 . . ?
C9 C10 H10C 109.5 . . ?
H10A C10 H10C 109.5 . . ?
H10B C10 H10C 109.5 . . ?
C9 C11 H11A 109.5 . . ?
C9 C11 H11B 109.5 . . ?
H11A C11 H11B 109.5 . . ?
C9 C11 H11C 109.5 . . ?
H11A C11 H11C 109.5 . . ?
H11B C11 H11C 109.5 . . ?
C9 C12 H12A 109.5 . . ?
C9 C12 H12B 109.5 . . ?
H12A C12 H12B 109.5 . . ?
C9 C12 H12C 109.5 . . ?
H12A C12 H12C 109.5 . . ?
H12B C12 H12C 109.5 . . ?
C14 C13 C18 121.8(3) . . ?
C14 C13 N1 119.1(3) . . ?
C18 C13 N1 119.0(3) . . ?
C15 C14 C13 117.5(4) . . ?
C15 C14 C19 120.2(4) . . ?
C13 C14 C19 122.3(3) . . ?
C16 C15 C14 121.2(4) . . ?
C16 C15 H15 119.4 . . ?
C14 C15 H15 119.4 . . ?
C17 C16 C15 120.7(4) . . ?
C17 C16 H16 119.7 . . ?
C15 C16 H16 119.7 . . ?
C16 C17 C18 120.7(4) . . ?
C16 C17 H17 119.6 . . ?
C18 C17 H17 119.6 . . ?
C17 C18 C13 118.1(4) . . ?
C17 C18 C22 119.5(4) . . ?
C13 C18 C22 122.4(3) . . ?
C21 C19 C14 110.7(4) . . ?
C21 C19 C20 110.6(4) . . ?
C14 C19 C20 112.5(4) . . ?
C21 C19 H19 107.6 . . ?
C14 C19 H19 107.6 . . ?
C20 C19 H19 107.6 . . ?
C19 C20 H20A 109.5 . . ?
C19 C20 H20B 109.5 . . ?
H20A C20 H20B 109.5 . . ?
C19 C20 H20C 109.5 . . ?
H20A C20 H20C 109.5 . . ?
H20B C20 H20C 109.5 . . ?
C19 C21 H21A 109.5 . . ?
C19 C21 H21B 109.5 . . ?
H21A C21 H21B 109.5 . . ?
C19 C21 H21C 109.5 . . ?
H21A C21 H21C 109.5 . . ?
H21B C21 H21C 109.5 . . ?
C18 C22 C23 112.2(4) . . ?
C18 C22 C24 110.3(5) . . ?
C23 C22 C24 111.2(4) . . ?
C18 C22 H22 107.6 . . ?
C23 C22 H22 107.6 . . ?
C24 C22 H22 107.6 . . ?
C22 C23 H23A 109.5 . . ?
C22 C23 H23B 109.5 . . ?
H23A C23 H23B 109.5 . . ?
C22 C23 H23C 109.5 . . ?
H23A C23 H23C 109.5 . . ?
H23B C23 H23C 109.5 . . ?
C22 C24 H24A 109.5 . . ?
C22 C24 H24B 109.5 . . ?
H24A C24 H24B 109.5 . . ?
C22 C24 H24C 109.5 . . ?
H24A C24 H24C 109.5 . . ?
H24B C24 H24C 109.5 . . ?
C26 C25 H25A 109.5 . . ?
C26 C25 H25B 109.5 . . ?
H25A C25 H25B 109.5 . . ?
C26 C25 H25C 109.5 . . ?
H25A C25 H25C 109.5 . . ?
H25B C25 H25C 109.5 . . ?
N1 C26 C27 122.8(3) . . ?
N1 C26 C25 119.8(3) . . ?
C27 C26 C25 117.4(3) . . ?
C28 C27 C26 130.1(3) . . ?
C28 C27 H27 115.0 . . ?
C26 C27 H27 115.0 . . ?
N2 C28 C27 123.0(3) . . ?
N2 C28 C29 119.9(3) . . ?
C27 C28 C29 117.1(3) . . ?
C28 C29 H29A 109.5 . . ?
C28 C29 H29B 109.5 . . ?
H29A C29 H29B 109.5 . . ?
C28 C29 H29C 109.5 . . ?
H29A C29 H29C 109.5 . . ?
H29B C29 H29C 109.5 . . ?
C35 C30 C31 121.6(3) . . ?
C35 C30 N2 119.2(3) . . ?
C31 C30 N2 119.2(3) . . ?
C30 C31 C32 117.5(3) . . ?
C30 C31 C36 122.4(3) . . ?
C32 C31 C36 120.2(3) . . ?
C33 C32 C31 120.7(4) . . ?
C33 C32 H32 119.6 . . ?
C31 C32 H32 119.6 . . ?
C34 C33 C32 121.0(4) . . ?
C34 C33 H33 119.5 . . ?
C32 C33 H33 119.5 . . ?
C33 C34 C35 120.8(4) . . ?
C33 C34 H34 119.6 . . ?
C35 C34 H34 119.6 . . ?
C30 C35 C34 118.4(3) . . ?
C30 C35 C39 122.4(3) . . ?
C34 C35 C39 119.2(3) . . ?
C31 C36 C38 113.1(3) . . ?
C31 C36 C37 111.5(3) . . ?
C38 C36 C37 110.2(3) . . ?
C31 C36 H36 107.2 . . ?
C38 C36 H36 107.2 . . ?
C37 C36 H36 107.2 . . ?
C36 C37 H37A 109.5 . . ?
C36 C37 H37B 109.5 . . ?
H37A C37 H37B 109.5 . . ?
C36 C37 H37C 109.5 . . ?
H37A C37 H37C 109.5 . . ?
H37B C37 H37C 109.5 . . ?
C36 C38 H38A 109.5 . . ?
C36 C38 H38B 109.5 . . ?
H38A C38 H38B 109.5 . . ?
C36 C38 H38C 109.5 . . ?
H38A C38 H38C 109.5 . . ?
H38B C38 H38C 109.5 . . ?
C40 C39 C41 109.9(4) . . ?
C40 C39 C35 112.9(3) . . ?
C41 C39 C35 110.9(4) . . ?
C40 C39 H39 107.7 . . ?
C41 C39 H39 107.7 . . ?
C35 C39 H39 107.7 . . ?
C39 C40 H40A 109.5 . . ?
C39 C40 H40B 109.5 . . ?
H40A C40 H40B 109.5 . . ?
C39 C40 H40C 109.5 . . ?
H40A C40 H40C 109.5 . . ?
H40B C40 H40C 109.5 . . ?
C39 C41 H41A 109.5 . . ?
C39 C41 H41B 109.5 . . ?
H41A C41 H41B 109.5 . . ?
C39 C41 H41C 109.5 . . ?
H41A C41 H41C 109.5 . . ?
H41B C41 H41C 109.5 . . ?

loop_
_geom_bond_atom_site_label_1
_geom_bond_atom_site_label_2
_geom_bond_distance
_geom_bond_site_symmetry_2
_geom_bond_publ_flag
Fe1 N1 1.963(2) . ?
Fe1 N2 1.968(2) . ?
Fe1 O2 1.992(2) . ?
Fe1 O1 2.0014(19) . ?
N1 C26 1.334(4) . ?
N1 C13 1.439(4) . ?
N2 C28 1.333(4) . ?
N2 C30 1.438(4) . ?
O1 C8 1.291(3) . ?
O2 C7 1.295(3) . ?
C1 C6 1.400(4) . ?
C1 C2 1.408(4) . ?
C1 C1 1.449(5) 3_666 ?
C2 C3 1.403(4) . ?
C2 C7 1.445(4) . ?
C3 C4 1.393(4) . ?
C3 H3 0.9500 . ?
C4 C5 1.392(4) . ?
C4 C9 1.534(4) . ?
C5 C6 1.396(4) . ?
C5 H5 0.9500 . ?
C6 C8 1.443(4) 3_666 ?
C7 C8 1.422(4) . ?
C9 C12 1.518(5) . ?
C9 C10 1.535(4) . ?
C9 C11 1.531(5) . ?
C10 H10A 0.9800 . ?
C10 H10B 0.9800 . ?
C10 H10C 0.9800 . ?
C11 H11A 0.9800 . ?
C11 H11B 0.9800 . ?
C11 H11C 0.9800 . ?
C12 H12A 0.9800 . ?
C12 H12B 0.9800 . ?
C12 H12C 0.9800 . ?
C13 C14 1.396(5) . ?
C13 C18 1.403(5) . ?
C14 C15 1.395(5) . ?
C14 C19 1.518(5) . ?
C15 C16 1.371(6) . ?
C15 H15 0.9500 . ?
C16 C17 1.370(6) . ?
C16 H16 0.9500 . ?
C17 C18 1.390(5) . ?
C17 H17 0.9500 . ?
C18 C22 1.521(6) . ?
C19 C21 1.509(7) . ?
C19 C20 1.531(5) . ?
C19 H19 1.0000 . ?
C20 H20A 0.9800 . ?
C20 H20B 0.9800 . ?
C20 H20C 0.9800 . ?
C21 H21A 0.9800 . ?
C21 H21B 0.9800 . ?
C21 H21C 0.9800 . ?
C22 C23 1.530(7) . ?
C22 C24 1.557(7) . ?
C22 H22 1.0000 . ?
C23 H23A 0.9800 . ?
C23 H23B 0.9800 . ?
C23 H23C 0.9800 . ?
C24 H24A 0.9800 . ?
C24 H24B 0.9800 . ?
C24 H24C 0.9800 . ?
C25 C26 1.515(4) . ?
C25 H25A 0.9800 . ?
C25 H25B 0.9800 . ?
C25 H25C 0.9800 . ?
C26 C27 1.401(4) . ?
C27 C28 1.390(4) . ?
C27 H27 0.9500 . ?
C28 C29 1.502(4) . ?
C29 H29A 0.9800 . ?
C29 H29B 0.9800 . ?
C29 H29C 0.9800 . ?
C30 C35 1.397(5) . ?
C30 C31 1.398(4) . ?
C31 C32 1.414(5) . ?
C31 C36 1.508(5) . ?
C32 C33 1.367(6) . ?
C32 H32 0.9500 . ?
C33 C34 1.364(6) . ?
C33 H33 0.9500 . ?
C34 C35 1.395(5) . ?
C34 H34 0.9500 . ?
C35 C39 1.524(5) . ?
C36 C38 1.528(5) . ?
C36 C37 1.534(5) . ?
C36 H36 1.0000 . ?
C37 H37A 0.9800 . ?
C37 H37B 0.9800 . ?
C37 H37C 0.9800 . ?
C38 H38A 0.9800 . ?
C38 H38B 0.9800 . ?
C38 H38C 0.9800 . ?
C39 C40 1.521(6) . ?
C39 C41 1.524(6) . ?
C39 H39 1.0000 . ?
C40 H40A 0.9800 . ?
C40 H40B 0.9800 . ?
C40 H40C 0.9800 . ?
C41 H41A 0.9800 . ?
C41 H41B 0.9800 . ?
C41 H41C 0.9800 . ?
